data_4102824
loop_
_publ_author_name
'Selvan Demir'
'Sara E. Lorenz'
'Ming Fang'
'Filipp Furche'
'Gerd Meyer'
'Joseph W. Ziller'
'William J. Evans'

_publ_contact_author
; 
Professor William J. Evans
Department of Chemistry
1102 Natural Sciences II
University of California, Irvine
Irvine, CA 92697-2025
;
_publ_contact_author_email wevans@uci.edu
_publ_contact_author_fax '1  949 824 2210'
_publ_contact_author_phone '1  949 824 5174'
_publ_section_title
;
 Synthesis, Structure, and Density Functional Theory Analysis of a
 Scandium Dinitrogen Complex, [(C5Me4H)2Sc]2(\m-\h2:\h2-N2)
;
_journal_name_full 'Journal of the American Chemical Society'
_journal_page_first 11151
_journal_page_last 11158
_journal_paper_doi 10.1021/ja102681w
_journal_volume 132
_journal_year 2010
_chemical_formula_sum 'C72 H104 N2 O Sc4'
_chemical_formula_weight 1193.41
_chemical_name_systematic
; 
 ? 
;
_space_group_IT_number 7
_symmetry_cell_setting monoclinic
_symmetry_space_group_name_Hall 'P -2yac'
_symmetry_space_group_name_H-M 'P 1 n 1'
_atom_sites_solution_hydrogens geom
_atom_sites_solution_primary direct
_atom_sites_solution_secondary difmap
_audit_creation_method SHELXTL
_cell_angle_alpha 90.00
_cell_angle_beta 91.485(2)
_cell_angle_gamma 90.00
_cell_formula_units_Z 2
_cell_length_a 8.8370(14)
_cell_length_b 21.042(3)
_cell_length_c 17.909(3)
_cell_measurement_reflns_used 5661
_cell_measurement_temperature 148(2)
_cell_measurement_theta_max 20.95
_cell_measurement_theta_min 2.25
_cell_volume 3329.0(9)
_computing_cell_refinement 'Bruker SAINT'
_computing_data_collection 'Bruker APEX2'
_computing_data_reduction 'Bruker SAINT'
_computing_molecular_graphics 'Bruker SHELXTL'
_computing_publication_material 'Bruker SHELXTL'
_computing_structure_refinement 'SHELXL-97 (Sheldrick, 2008)'
_computing_structure_solution 'SHELXS-97 (Sheldrick, 2008)'
_diffrn_ambient_temperature 148(2)
_diffrn_measured_fraction_theta_full 0.999
_diffrn_measured_fraction_theta_max 0.999
_diffrn_measurement_device_type 'Bruker APEX-II CCD'
_diffrn_measurement_method '\f and \w scans'
_diffrn_radiation_monochromator graphite
_diffrn_radiation_source 'fine-focus sealed tube'
_diffrn_radiation_type MoK\a
_diffrn_radiation_wavelength 0.71073
_diffrn_reflns_av_R_equivalents 0.1026
_diffrn_reflns_av_sigmaI/netI 0.1312
_diffrn_reflns_limit_h_max 9
_diffrn_reflns_limit_h_min -9
_diffrn_reflns_limit_k_max 23
_diffrn_reflns_limit_k_min -23
_diffrn_reflns_limit_l_max 19
_diffrn_reflns_limit_l_min -19
_diffrn_reflns_number 27208
_diffrn_reflns_theta_full 23.25
_diffrn_reflns_theta_max 23.25
_diffrn_reflns_theta_min 1.94
_exptl_absorpt_coefficient_mu 0.433
_exptl_absorpt_correction_T_max 0.9720
_exptl_absorpt_correction_T_min 0.9281
_exptl_absorpt_correction_type numerical
_exptl_absorpt_process_details 'Bruker SADABS'
_exptl_crystal_colour gold
_exptl_crystal_density_diffrn 1.191
_exptl_crystal_density_meas ?
_exptl_crystal_density_method 'not measured'
_exptl_crystal_description prism
_exptl_crystal_F_000 1284
_exptl_crystal_size_max 0.17
_exptl_crystal_size_mid 0.08
_exptl_crystal_size_min 0.07
_refine_diff_density_max 0.737
_refine_diff_density_min -0.404
_refine_diff_density_rms 0.079
_refine_ls_abs_structure_details 'Flack H D (1983), Acta Cryst. A39, 876-881'
_refine_ls_abs_structure_Flack 0.04(4)
_refine_ls_extinction_method none
_refine_ls_goodness_of_fit_ref 1.012
_refine_ls_hydrogen_treatment constr
_refine_ls_matrix_type full
_refine_ls_number_parameters 744
_refine_ls_number_reflns 9526
_refine_ls_number_restraints 2
_refine_ls_restrained_S_all 1.012
_refine_ls_R_factor_all 0.1125
_refine_ls_R_factor_gt 0.0675
_refine_ls_shift/su_max 0.000
_refine_ls_shift/su_mean 0.000
_refine_ls_structure_factor_coef Fsqd
_refine_ls_weighting_details 'calc w=1/[\s^2^(Fo^2^)+(0.0772P)^2^+0.3286P] where P=(Fo^2^+2Fc^2^)/3'
_refine_ls_weighting_scheme calc
_refine_ls_wR_factor_gt 0.1437
_refine_ls_wR_factor_ref 0.1647
_reflns_number_gt 6548
_reflns_number_total 9526
_reflns_threshold_expression >2sigma(I)
_cod_data_source_file ja102681w_si_006.cif
_cod_data_source_block sd26
_cod_depositor_comments
;
The following automatic conversions were performed:

'_exptl_crystal_density_meas' value 'none' was changed to '?' - the
value is perceived as not measured.

Automatic conversion script
Id: cif_fix_values 3008 2015-01-20 13:52:24Z robertas 
;
_cod_original_cell_volume 3329.1(9)
_cod_database_code 4102824

loop_
_symmetry_equiv_pos_as_xyz
'x, y, z'
'x+1/2, -y, z+1/2'

loop_
_atom_site_label
_atom_site_type_symbol
_atom_site_fract_x
_atom_site_fract_y
_atom_site_fract_z
_atom_site_U_iso_or_equiv
_atom_site_adp_type
_atom_site_occupancy
_atom_site_symmetry_multiplicity
_atom_site_calc_flag
_atom_site_refinement_flags
Sc1 Sc 0.48190(15) 0.42964(7) 0.23258(8) 0.0218(4) Uani 1 1 d .
Sc2 Sc 0.30563(15) 0.30292(7) 0.07285(8) 0.0221(4) Uani 1 1 d .
N1 N 0.4597(7) 0.3641(3) 0.1372(3) 0.0232(15) Uani 1 1 d .
N2 N 0.3308(7) 0.3678(3) 0.1675(3) 0.0192(15) Uani 1 1 d .
C1 C 0.5249(9) 0.5142(4) 0.1384(4) 0.0256(19) Uani 1 1 d .
C2 C 0.5931(10) 0.5376(3) 0.2073(5) 0.035(2) Uani 1 1 d .
C3 C 0.4778(9) 0.5498(4) 0.2577(5) 0.030(2) Uani 1 1 d .
C4 C 0.3381(9) 0.5315(4) 0.2222(5) 0.030(2) Uani 1 1 d .
C5 C 0.3672(8) 0.5112(3) 0.1503(4) 0.0210(18) Uani 1 1 d .
H5A H 0.2882 0.5028 0.1105 0.025 Uiso 1 1 calc R
C6 C 0.6049(10) 0.5001(4) 0.0671(5) 0.046(2) Uani 1 1 d .
H6A H 0.5396 0.5119 0.0243 0.069 Uiso 1 1 calc R
H6B H 0.6281 0.4546 0.0646 0.069 Uiso 1 1 calc R
H6C H 0.6992 0.5245 0.0659 0.069 Uiso 1 1 calc R
C7 C 0.7579(10) 0.5545(4) 0.2157(6) 0.052(3) Uani 1 1 d .
H7A H 0.7769 0.5944 0.1893 0.079 Uiso 1 1 calc R
H7B H 0.8193 0.5206 0.1943 0.079 Uiso 1 1 calc R
H7C H 0.7849 0.5595 0.2687 0.079 Uiso 1 1 calc R
C8 C 0.4919(10) 0.5843(4) 0.3309(5) 0.043(2) Uani 1 1 d .
H8A H 0.4559 0.6280 0.3246 0.065 Uiso 1 1 calc R
H8B H 0.5982 0.5847 0.3479 0.065 Uiso 1 1 calc R
H8C H 0.4309 0.5626 0.3681 0.065 Uiso 1 1 calc R
C9 C 0.1845(10) 0.5389(4) 0.2561(5) 0.044(2) Uani 1 1 d .
H9A H 0.1402 0.5796 0.2405 0.067 Uiso 1 1 calc R
H9B H 0.1953 0.5378 0.3106 0.067 Uiso 1 1 calc R
H9C H 0.1184 0.5041 0.2391 0.067 Uiso 1 1 calc R
C10 C 0.6875(9) 0.3710(4) 0.3030(4) 0.0271(19) Uani 1 1 d .
C11 C 0.6457(10) 0.4203(4) 0.3518(5) 0.036(2) Uani 1 1 d .
C12 C 0.4924(9) 0.4093(4) 0.3716(5) 0.033(2) Uani 1 1 d .
C13 C 0.4447(9) 0.3537(4) 0.3353(4) 0.0271(19) Uani 1 1 d .
C14 C 0.5611(8) 0.3306(4) 0.2944(4) 0.0226(18) Uani 1 1 d .
H14A H 0.5624 0.2879 0.2699 0.027 Uiso 1 1 calc R
C15 C 0.8421(9) 0.3625(4) 0.2703(5) 0.036(2) Uani 1 1 d .
H15A H 0.9059 0.3372 0.3045 0.054 Uiso 1 1 calc R
H15B H 0.8887 0.4042 0.2629 0.054 Uiso 1 1 calc R
H15C H 0.8318 0.3406 0.2221 0.054 Uiso 1 1 calc R
C16 C 0.7529(11) 0.4675(4) 0.3870(5) 0.050(3) Uani 1 1 d .
H16A H 0.7954 0.4500 0.4337 0.076 Uiso 1 1 calc R
H16B H 0.6983 0.5069 0.3975 0.076 Uiso 1 1 calc R
H16C H 0.8349 0.4765 0.3528 0.076 Uiso 1 1 calc R
C17 C 0.4027(12) 0.4450(5) 0.4296(5) 0.053(3) Uani 1 1 d .
H17A H 0.3756 0.4159 0.4698 0.079 Uiso 1 1 calc R
H17B H 0.3104 0.4624 0.4060 0.079 Uiso 1 1 calc R
H17C H 0.4644 0.4798 0.4503 0.079 Uiso 1 1 calc R
C18 C 0.2884(10) 0.3225(4) 0.3478(5) 0.043(2) Uani 1 1 d .
H18A H 0.2962 0.2933 0.3904 0.064 Uiso 1 1 calc R
H18B H 0.2567 0.2988 0.3029 0.064 Uiso 1 1 calc R
H18C H 0.2136 0.3555 0.3580 0.064 Uiso 1 1 calc R
C19 C 0.3245(9) 0.3562(4) -0.0509(4) 0.0256(19) Uani 1 1 d .
C20 C 0.2107(9) 0.3105(4) -0.0626(4) 0.031(2) Uani 1 1 d .
C21 C 0.0844(9) 0.3268(4) -0.0185(5) 0.033(2) Uani 1 1 d .
C22 C 0.1253(9) 0.3824(4) 0.0215(4) 0.0277(19) Uani 1 1 d .
C23 C 0.2703(9) 0.3997(4) 0.0004(4) 0.0276(19) Uani 1 1 d .
H23A H 0.3195 0.4414 0.0127 0.033 Uiso 1 1 calc R
C24 C 0.4761(9) 0.3588(4) -0.0891(5) 0.035(2) Uani 1 1 d .
H24A H 0.4598 0.3546 -0.1432 0.053 Uiso 1 1 calc R
H24B H 0.5405 0.3240 -0.0708 0.053 Uiso 1 1 calc R
H24C H 0.5255 0.3995 -0.0780 0.053 Uiso 1 1 calc R
C25 C 0.2154(11) 0.2617(4) -0.1253(5) 0.052(3) Uani 1 1 d .
H25A H 0.2218 0.2836 -0.1734 0.078 Uiso 1 1 calc R
H25B H 0.1233 0.2357 -0.1250 0.078 Uiso 1 1 calc R
H25C H 0.3041 0.2342 -0.1178 0.078 Uiso 1 1 calc R
C26 C -0.0684(10) 0.2974(4) -0.0199(5) 0.049(3) Uani 1 1 d .
H26A H -0.1455 0.3309 -0.0232 0.074 Uiso 1 1 calc R
H26B H -0.0816 0.2727 0.0258 0.074 Uiso 1 1 calc R
H26C H -0.0790 0.2693 -0.0634 0.074 Uiso 1 1 calc R
C27 C 0.0236(10) 0.4184(4) 0.0736(5) 0.042(2) Uani 1 1 d .
H27A H -0.0042 0.4594 0.0511 0.064 Uiso 1 1 calc R
H27B H 0.0772 0.4255 0.1214 0.064 Uiso 1 1 calc R
H27C H -0.0682 0.3935 0.0819 0.064 Uiso 1 1 calc R
C28 C 0.4673(9) 0.2135(4) 0.1202(4) 0.0248(19) Uani 1 1 d .
C29 C 0.3996(10) 0.1908(4) 0.0522(4) 0.033(2) Uani 1 1 d .
C30 C 0.2418(10) 0.1862(4) 0.0630(5) 0.037(2) Uani 1 1 d .
C31 C 0.2123(9) 0.2078(3) 0.1372(4) 0.029(2) Uani 1 1 d .
C32 C 0.3501(9) 0.2230(3) 0.1705(4) 0.0228(18) Uani 1 1 d .
H32A H 0.3658 0.2329 0.2247 0.027 Uiso 1 1 calc R
C33 C 0.6344(10) 0.2209(4) 0.1348(5) 0.046(2) Uani 1 1 d .
H33A H 0.6638 0.1980 0.1806 0.069 Uiso 1 1 calc R
H33B H 0.6591 0.2660 0.1406 0.069 Uiso 1 1 calc R
H33C H 0.6894 0.2033 0.0927 0.069 Uiso 1 1 calc R
C34 C 0.4841(12) 0.1682(5) -0.0140(5) 0.053(3) Uani 1 1 d .
H34A H 0.5529 0.1337 0.0012 0.080 Uiso 1 1 calc R
H34B H 0.5427 0.2034 -0.0343 0.080 Uiso 1 1 calc R
H34C H 0.4122 0.1526 -0.0523 0.080 Uiso 1 1 calc R
C35 C 0.1257(12) 0.1541(4) 0.0129(5) 0.058(3) Uani 1 1 d .
H35A H 0.1008 0.1124 0.0335 0.087 Uiso 1 1 calc R
H35B H 0.1666 0.1488 -0.0370 0.087 Uiso 1 1 calc R
H35C H 0.0341 0.1803 0.0096 0.087 Uiso 1 1 calc R
C36 C 0.0603(9) 0.2090(4) 0.1733(5) 0.046(3) Uani 1 1 d .
H36A H 0.0162 0.1663 0.1720 0.069 Uiso 1 1 calc R
H36B H -0.0070 0.2385 0.1461 0.069 Uiso 1 1 calc R
H36C H 0.0728 0.2231 0.2253 0.069 Uiso 1 1 calc R
Sc3 Sc 0.09991(15) -0.07017(7) 0.20573(8) 0.0225(4) Uani 1 1 d .
Sc4 Sc 0.20942(15) -0.20217(7) 0.07018(8) 0.0244(4) Uani 1 1 d .
O1 O 0.1437(6) -0.1363(2) 0.1365(3) 0.0256(12) Uani 1 1 d .
C37 C -0.0214(10) 0.0188(4) 0.1348(5) 0.033(2) Uani 1 1 d .
C38 C 0.1072(10) 0.0033(3) 0.0951(4) 0.029(2) Uani 1 1 d .
C39 C 0.2366(10) 0.0177(4) 0.1389(5) 0.035(2) Uani 1 1 d .
C40 C 0.1912(11) 0.0447(4) 0.2078(5) 0.036(2) Uani 1 1 d .
C41 C 0.0314(10) 0.0444(4) 0.2049(5) 0.034(2) Uani 1 1 d .
H41A H -0.0342 0.0654 0.2422 0.041 Uiso 1 1 calc R
C42 C -0.1816(10) 0.0172(4) 0.1077(5) 0.047(2) Uani 1 1 d .
H42A H -0.1988 0.0510 0.0708 0.070 Uiso 1 1 calc R
H42B H -0.2485 0.0237 0.1498 0.070 Uiso 1 1 calc R
H42C H -0.2034 -0.0241 0.0846 0.070 Uiso 1 1 calc R
C43 C 0.1114(11) -0.0211(4) 0.0152(4) 0.044(2) Uani 1 1 d .
H43A H 0.2039 -0.0061 -0.0082 0.066 Uiso 1 1 calc R
H43B H 0.0228 -0.0053 -0.0132 0.066 Uiso 1 1 calc R
H43C H 0.1102 -0.0677 0.0154 0.066 Uiso 1 1 calc R
C44 C 0.4004(10) 0.0166(5) 0.1142(6) 0.060(3) Uani 1 1 d .
H44A H 0.4259 0.0577 0.0921 0.090 Uiso 1 1 calc R
H44B H 0.4131 -0.0171 0.0772 0.090 Uiso 1 1 calc R
H44C H 0.4676 0.0085 0.1576 0.090 Uiso 1 1 calc R
C45 C 0.2945(10) 0.0728(4) 0.2670(5) 0.045(3) Uani 1 1 d .
H45A H 0.3608 0.1043 0.2444 0.068 Uiso 1 1 calc R
H45B H 0.3562 0.0390 0.2900 0.068 Uiso 1 1 calc R
H45C H 0.2339 0.0933 0.3052 0.068 Uiso 1 1 calc R
C46 C 0.0890(9) -0.1552(4) 0.3010(4) 0.029(2) Uani 1 1 d .
C47 C 0.1611(9) -0.1055(4) 0.3389(4) 0.029(2) Uani 1 1 d .
C48 C 0.0516(9) -0.0553(4) 0.3477(4) 0.032(2) Uani 1 1 d .
C49 C -0.0830(9) -0.0746(4) 0.3124(4) 0.0274(19) Uani 1 1 d .
C50 C -0.0610(9) -0.1370(4) 0.2834(4) 0.032(2) Uani 1 1 d .
H50A H -0.1430 -0.1659 0.2644 0.039 Uiso 1 1 calc R
C51 C 0.1530(11) -0.2208(4) 0.2853(5) 0.045(2) Uani 1 1 d .
H51A H 0.1012 -0.2524 0.3156 0.068 Uiso 1 1 calc R
H51B H 0.2615 -0.2213 0.2979 0.068 Uiso 1 1 calc R
H51C H 0.1374 -0.2309 0.2322 0.068 Uiso 1 1 calc R
C52 C 0.3162(10) -0.1055(5) 0.3759(5) 0.045(2) Uani 1 1 d .
H52A H 0.3064 -0.1054 0.4303 0.068 Uiso 1 1 calc R
H52B H 0.3716 -0.0675 0.3607 0.068 Uiso 1 1 calc R
H52C H 0.3716 -0.1435 0.3608 0.068 Uiso 1 1 calc R
C53 C 0.0762(10) 0.0020(4) 0.3962(5) 0.040(2) Uani 1 1 d .
H53A H 0.0256 -0.0043 0.4437 0.060 Uiso 1 1 calc R
H53B H 0.0341 0.0395 0.3709 0.060 Uiso 1 1 calc R
H53C H 0.1849 0.0081 0.4058 0.060 Uiso 1 1 calc R
C54 C -0.2329(9) -0.0403(4) 0.3138(5) 0.039(2) Uani 1 1 d .
H54A H -0.2998 -0.0618 0.3485 0.059 Uiso 1 1 calc R
H54B H -0.2796 -0.0403 0.2636 0.059 Uiso 1 1 calc R
H54C H -0.2163 0.0037 0.3302 0.059 Uiso 1 1 calc R
C55 C 0.4659(8) -0.1804(4) 0.1234(4) 0.0263(19) Uani 1 1 d .
C56 C 0.4588(8) -0.2484(4) 0.1177(5) 0.027(2) Uani 1 1 d .
C57 C 0.4551(9) -0.2633(4) 0.0388(5) 0.032(2) Uani 1 1 d .
C58 C 0.4530(9) -0.2068(4) -0.0004(5) 0.031(2) Uani 1 1 d .
C59 C 0.4580(8) -0.1566(4) 0.0492(5) 0.033(2) Uani 1 1 d .
H59A H 0.4765 -0.1113 0.0351 0.039 Uiso 1 1 calc R
C60 C 0.4873(9) -0.1438(4) 0.1954(5) 0.041(2) Uani 1 1 d .
H60A H 0.5935 -0.1311 0.2015 0.061 Uiso 1 1 calc R
H60B H 0.4592 -0.1708 0.2375 0.061 Uiso 1 1 calc R
H60C H 0.4229 -0.1059 0.1940 0.061 Uiso 1 1 calc R
C61 C 0.4689(10) -0.2957(4) 0.1811(5) 0.045(2) Uani 1 1 d .
H61A H 0.5511 -0.3258 0.1723 0.068 Uiso 1 1 calc R
H61B H 0.3730 -0.3189 0.1840 0.068 Uiso 1 1 calc R
H61C H 0.4890 -0.2732 0.2282 0.068 Uiso 1 1 calc R
C62 C 0.4724(10) -0.3295(4) 0.0095(5) 0.045(2) Uani 1 1 d .
H62A H 0.5801 -0.3390 0.0039 0.067 Uiso 1 1 calc R
H62B H 0.4197 -0.3331 -0.0391 0.067 Uiso 1 1 calc R
H62C H 0.4287 -0.3597 0.0446 0.067 Uiso 1 1 calc R
C63 C 0.4607(10) -0.2012(5) -0.0856(4) 0.046(2) Uani 1 1 d .
H63A H 0.5667 -0.2013 -0.1002 0.068 Uiso 1 1 calc R
H63B H 0.4123 -0.1615 -0.1020 0.068 Uiso 1 1 calc R
H63C H 0.4078 -0.2373 -0.1090 0.068 Uiso 1 1 calc R
C64 C 0.0443(10) -0.2167(4) -0.0438(5) 0.040(2) Uani 1 1 d .
C65 C -0.0552(10) -0.2055(4) 0.0171(6) 0.043(2) Uani 1 1 d .
C66 C -0.0420(9) -0.2565(4) 0.0686(5) 0.037(2) Uani 1 1 d .
C67 C 0.0626(10) -0.2990(4) 0.0396(5) 0.035(2) Uani 1 1 d .
C68 C 0.1133(11) -0.2763(4) -0.0282(5) 0.036(2) Uani 1 1 d .
H68A H 0.1778 -0.3006 -0.0633 0.043 Uiso 1 1 calc R
C69 C 0.0549(12) -0.1761(5) -0.1114(5) 0.060(3) Uani 1 1 d .
H69A H -0.0315 -0.1847 -0.1452 0.090 Uiso 1 1 calc R
H69B H 0.1492 -0.1856 -0.1368 0.090 Uiso 1 1 calc R
H69C H 0.0541 -0.1313 -0.0967 0.090 Uiso 1 1 calc R
C70 C -0.1612(10) -0.1497(5) 0.0254(7) 0.075(4) Uani 1 1 d .
H70A H -0.2641 -0.1653 0.0331 0.113 Uiso 1 1 calc R
H70B H -0.1600 -0.1237 -0.0200 0.113 Uiso 1 1 calc R
H70C H -0.1281 -0.1240 0.0684 0.113 Uiso 1 1 calc R
C71 C -0.1365(10) -0.2657(5) 0.1356(6) 0.056(3) Uani 1 1 d .
H71A H -0.2321 -0.2863 0.1207 0.084 Uiso 1 1 calc R
H71B H -0.1576 -0.2243 0.1583 0.084 Uiso 1 1 calc R
H71C H -0.0819 -0.2926 0.1720 0.084 Uiso 1 1 calc R
C72 C 0.1025(11) -0.3640(4) 0.0741(5) 0.040(2) Uani 1 1 d .
H72A H 0.0099 -0.3849 0.0904 0.060 Uiso 1 1 calc R
H72B H 0.1717 -0.3579 0.1172 0.060 Uiso 1 1 calc R
H72C H 0.1515 -0.3905 0.0368 0.060 Uiso 1 1 calc R

loop_
_atom_site_aniso_label
_atom_site_aniso_U_11
_atom_site_aniso_U_22
_atom_site_aniso_U_33
_atom_site_aniso_U_23
_atom_site_aniso_U_13
_atom_site_aniso_U_12
Sc1 0.0219(8) 0.0207(9) 0.0228(8) -0.0004(7) -0.0005(6) 0.0011(7)
Sc2 0.0306(9) 0.0168(8) 0.0185(8) 0.0015(7) -0.0031(6) 0.0013(7)
N1 0.026(4) 0.021(4) 0.023(4) 0.005(3) -0.004(3) 0.002(3)
N2 0.025(4) 0.013(4) 0.019(4) 0.002(3) -0.004(3) 0.002(3)
C1 0.033(5) 0.022(5) 0.022(5) 0.006(4) 0.011(4) 0.007(4)
C2 0.034(5) 0.013(4) 0.056(6) 0.013(4) -0.007(4) -0.009(4)
C3 0.033(5) 0.025(5) 0.032(5) -0.006(4) -0.001(4) 0.006(4)
C4 0.031(5) 0.020(5) 0.040(6) 0.000(4) 0.006(4) -0.001(4)
C5 0.028(5) 0.006(4) 0.028(5) -0.006(3) -0.005(4) 0.004(3)
C6 0.045(6) 0.044(6) 0.049(6) 0.007(5) 0.018(5) 0.019(5)
C7 0.032(5) 0.043(6) 0.081(8) 0.019(5) -0.018(5) -0.011(4)
C8 0.055(6) 0.030(5) 0.044(6) -0.011(4) -0.017(5) 0.004(4)
C9 0.040(6) 0.057(7) 0.037(6) 0.000(5) 0.013(5) 0.019(5)
C10 0.028(5) 0.038(5) 0.015(4) 0.000(4) -0.006(3) 0.005(4)
C11 0.040(5) 0.039(6) 0.026(5) 0.002(4) -0.018(4) -0.001(4)
C12 0.031(5) 0.026(5) 0.043(6) -0.008(4) 0.010(4) 0.015(4)
C13 0.034(5) 0.028(5) 0.019(4) 0.005(4) 0.004(4) 0.005(4)
C14 0.031(5) 0.017(4) 0.019(4) 0.003(3) -0.003(4) 0.000(4)
C15 0.033(5) 0.039(5) 0.036(5) 0.012(4) -0.005(4) -0.004(4)
C16 0.067(7) 0.028(6) 0.054(7) -0.001(5) -0.032(5) 0.004(5)
C17 0.080(7) 0.059(7) 0.021(5) -0.002(5) 0.002(5) 0.027(6)
C18 0.042(5) 0.052(6) 0.035(5) 0.011(5) 0.016(4) 0.006(5)
C19 0.029(5) 0.030(5) 0.019(4) 0.012(4) 0.002(4) 0.003(4)
C20 0.046(6) 0.017(5) 0.029(5) 0.005(4) -0.007(4) 0.000(4)
C21 0.032(5) 0.034(5) 0.032(5) 0.007(4) -0.006(4) -0.004(4)
C22 0.031(5) 0.034(5) 0.018(4) 0.010(4) 0.002(4) 0.008(4)
C23 0.039(5) 0.028(5) 0.015(4) 0.002(4) -0.008(4) 0.002(4)
C24 0.031(5) 0.043(6) 0.031(5) 0.003(4) 0.002(4) 0.006(4)
C25 0.084(8) 0.046(6) 0.025(5) -0.001(4) -0.019(5) 0.000(5)
C26 0.047(6) 0.048(6) 0.051(6) 0.022(5) -0.012(5) -0.008(5)
C27 0.048(6) 0.043(6) 0.037(5) 0.016(4) 0.005(4) 0.016(5)
C28 0.030(5) 0.019(5) 0.026(5) 0.009(4) -0.004(4) 0.006(4)
C29 0.059(6) 0.012(4) 0.028(5) -0.006(4) 0.003(4) 0.006(4)
C30 0.050(6) 0.025(5) 0.034(5) 0.001(4) -0.016(4) -0.010(4)
C31 0.045(5) 0.014(4) 0.029(5) 0.014(4) 0.003(4) 0.000(4)
C32 0.037(5) 0.013(4) 0.019(4) 0.005(3) -0.001(4) 0.004(4)
C33 0.049(6) 0.050(6) 0.039(6) -0.002(5) -0.003(5) 0.007(5)
C34 0.088(8) 0.045(6) 0.027(5) -0.007(5) 0.000(5) 0.023(6)
C35 0.090(8) 0.030(6) 0.052(7) 0.004(5) -0.029(6) -0.020(5)
C36 0.040(6) 0.031(6) 0.067(7) 0.015(5) -0.007(5) -0.008(4)
Sc3 0.0271(8) 0.0213(8) 0.0192(8) 0.0018(7) 0.0042(6) 0.0013(7)
Sc4 0.0234(8) 0.0264(9) 0.0234(9) -0.0031(7) 0.0016(7) 0.0010(7)
O1 0.039(3) 0.016(3) 0.022(3) -0.001(2) 0.008(2) 0.007(2)
C37 0.042(5) 0.029(5) 0.029(5) 0.004(4) 0.002(4) -0.006(4)
C38 0.050(6) 0.011(4) 0.024(5) -0.001(4) 0.000(4) 0.005(4)
C39 0.044(5) 0.019(5) 0.045(6) 0.015(4) 0.016(5) -0.006(4)
C40 0.052(6) 0.025(5) 0.033(5) 0.007(4) 0.006(4) -0.008(4)
C41 0.035(5) 0.026(5) 0.042(6) 0.005(4) 0.008(4) 0.003(4)
C42 0.052(6) 0.038(6) 0.051(6) 0.000(5) -0.014(5) 0.010(5)
C43 0.074(7) 0.034(5) 0.024(5) -0.001(4) 0.010(5) -0.002(5)
C44 0.051(6) 0.042(6) 0.088(8) 0.032(6) 0.025(6) -0.006(5)
C45 0.056(6) 0.033(6) 0.046(6) 0.001(5) -0.011(5) -0.020(5)
C46 0.037(5) 0.029(5) 0.022(5) 0.002(4) 0.006(4) 0.000(4)
C47 0.035(5) 0.046(6) 0.008(4) 0.004(4) 0.009(4) 0.000(4)
C48 0.037(5) 0.034(5) 0.027(5) 0.001(4) 0.008(4) -0.001(4)
C49 0.033(5) 0.031(5) 0.019(4) -0.001(4) 0.002(4) -0.005(4)
C50 0.035(5) 0.040(6) 0.023(5) -0.002(4) 0.013(4) -0.018(4)
C51 0.068(7) 0.025(5) 0.042(6) 0.004(4) 0.004(5) 0.003(5)
C52 0.044(6) 0.057(7) 0.035(6) 0.003(5) -0.003(4) -0.002(5)
C53 0.048(6) 0.041(6) 0.032(5) -0.010(4) 0.003(4) 0.002(4)
C54 0.043(6) 0.044(6) 0.031(5) -0.009(4) 0.015(4) -0.004(5)
C55 0.012(4) 0.036(5) 0.031(5) 0.002(4) -0.001(4) 0.000(4)
C56 0.008(4) 0.031(5) 0.041(5) 0.007(4) -0.006(4) 0.001(3)
C57 0.021(4) 0.038(6) 0.037(5) 0.003(4) 0.005(4) 0.000(4)
C58 0.023(4) 0.036(5) 0.036(5) 0.001(4) 0.011(4) 0.004(4)
C59 0.016(4) 0.046(6) 0.036(5) 0.014(5) 0.004(4) 0.000(4)
C60 0.031(5) 0.049(6) 0.042(6) -0.007(5) -0.011(4) -0.009(4)
C61 0.030(5) 0.057(7) 0.048(6) 0.018(5) 0.002(4) 0.003(5)
C62 0.045(6) 0.042(6) 0.049(6) 0.002(5) 0.011(5) 0.013(5)
C63 0.050(6) 0.060(7) 0.028(5) 0.011(5) 0.017(4) 0.010(5)
C64 0.038(5) 0.047(6) 0.034(5) -0.006(5) -0.015(4) -0.006(4)
C65 0.037(5) 0.024(5) 0.067(7) -0.012(5) -0.022(5) 0.000(4)
C66 0.019(5) 0.037(6) 0.055(6) -0.015(5) -0.003(4) -0.007(4)
C67 0.034(5) 0.040(6) 0.031(5) 0.005(4) -0.004(4) -0.013(5)
C68 0.062(6) 0.018(5) 0.029(5) -0.005(4) 0.002(4) 0.007(4)
C69 0.080(8) 0.052(7) 0.046(7) 0.005(5) -0.024(6) 0.012(6)
C70 0.021(5) 0.071(8) 0.133(11) -0.043(8) -0.017(6) 0.010(5)
C71 0.038(6) 0.055(7) 0.077(8) -0.020(6) 0.005(5) -0.004(5)
C72 0.062(6) 0.015(5) 0.042(6) -0.001(4) -0.006(5) 0.002(4)

loop_
_atom_type_symbol
_atom_type_description
_atom_type_scat_dispersion_real
_atom_type_scat_dispersion_imag
_atom_type_scat_source
C C 0.0033 0.0016 'International Tables Vol C Tables 4.2.6.8 and 6.1.1.4'
H H 0.0000 0.0000 'International Tables Vol C Tables 4.2.6.8 and 6.1.1.4'
N N 0.0061 0.0033 'International Tables Vol C Tables 4.2.6.8 and 6.1.1.4'
O O 0.0106 0.0060 'International Tables Vol C Tables 4.2.6.8 and 6.1.1.4'
Sc Sc 0.2519 0.3716 'International Tables Vol C Tables 4.2.6.8 and 6.1.1.4'

loop_
_geom_angle_atom_site_label_1
_geom_angle_atom_site_label_2
_geom_angle_atom_site_label_3
_geom_angle
Cnt1 Sc1 N1 110.7
Cnt1 Sc1 N2 110.9
Cnt2 Sc1 N1 109.2
Cnt2 Sc1 N2 108.6
Cnt1 Sc1 Cnt2 138.4
Cnt3 Sc2 N1 110.7
Cnt3 Sc2 N2 108.6
Cnt4 Sc2 N1 109.9
Cnt4 Sc2 N2 111.0
Cnt3 Sc2 Cnt4 138.0
Cnt5 Sc3 O1 113.3
Cnt6 Sc3 O1 113.6
Cnt5 Sc3 Cnt6 132.8
Cnt7 Sc4 O1 113.6
Cnt8 Sc4 O1 113.9
Cnt7 Sc4 Cnt8 132.5
N2 Sc1 N1 33.9(2)
N2 Sc1 C14 84.1(2)
N1 Sc1 C14 80.6(2)
N2 Sc1 C5 81.9(2)
N1 Sc1 C5 86.9(2)
C14 Sc1 C5 165.9(2)
N2 Sc1 C13 85.4(2)
N1 Sc1 C13 99.3(2)
C14 Sc1 C13 32.3(2)
C5 Sc1 C13 146.9(3)
N2 Sc1 C1 99.6(2)
N1 Sc1 C1 86.2(2)
C14 Sc1 C1 150.1(3)
C5 Sc1 C1 33.2(2)
C13 Sc1 C1 174.4(3)
N2 Sc1 C4 99.7(2)
N1 Sc1 C4 116.5(3)
C14 Sc1 C4 154.4(3)
C5 Sc1 C4 32.5(2)
C13 Sc1 C4 122.3(3)
C1 Sc1 C4 54.7(2)
N2 Sc1 C10 113.6(2)
N1 Sc1 C10 97.5(2)
C14 Sc1 C10 33.0(2)
C5 Sc1 C10 157.6(3)
C13 Sc1 C10 54.2(3)
C1 Sc1 C10 124.8(3)
C4 Sc1 C10 145.1(3)
N2 Sc1 C2 132.7(3)
N1 Sc1 C2 116.9(3)
C14 Sc1 C2 137.6(3)
C5 Sc1 C2 54.6(3)
C13 Sc1 C2 141.1(3)
C1 Sc1 C2 33.5(3)
C4 Sc1 C2 54.1(3)
C10 Sc1 C2 104.6(3)
N2 Sc1 C12 115.6(3)
N1 Sc1 C12 131.2(2)
C14 Sc1 C12 53.7(2)
C5 Sc1 C12 135.4(2)
C13 Sc1 C12 32.5(3)
C1 Sc1 C12 141.9(3)
C4 Sc1 C12 103.0(3)
C10 Sc1 C12 54.1(2)
C2 Sc1 C12 109.0(3)
N2 Sc1 C11 136.6(3)
N1 Sc1 C11 129.6(3)
C14 Sc1 C11 53.8(3)
C5 Sc1 C11 140.3(3)
C13 Sc1 C11 53.9(3)
C1 Sc1 C11 121.9(3)
C4 Sc1 C11 113.9(3)
C10 Sc1 C11 32.3(2)
C2 Sc1 C11 90.3(3)
C12 Sc1 C11 32.6(3)
N2 Sc1 C3 132.0(2)
N1 Sc1 C3 138.7(3)
C14 Sc1 C3 139.7(3)
C5 Sc1 C3 54.0(2)
C13 Sc1 C3 120.3(3)
C1 Sc1 C3 54.4(3)
C4 Sc1 C3 32.7(2)
C10 Sc1 C3 114.2(3)
C2 Sc1 C3 32.0(3)
C12 Sc1 C3 89.7(3)
C11 Sc1 C3 86.5(3)
N1 Sc2 N2 34.0(2)
N1 Sc2 C23 81.8(2)
N2 Sc2 C23 84.2(2)
N1 Sc2 C32 86.6(3)
N2 Sc2 C32 82.2(2)
C23 Sc2 C32 166.4(3)
N1 Sc2 C31 116.4(3)
N2 Sc2 C31 100.0(3)
C23 Sc2 C31 153.0(3)
C32 Sc2 C31 32.6(3)
N1 Sc2 C22 100.7(3)
N2 Sc2 C22 85.2(2)
C23 Sc2 C22 33.0(3)
C32 Sc2 C22 145.1(3)
C31 Sc2 C22 120.2(3)
N1 Sc2 C19 98.6(2)
N2 Sc2 C19 113.6(2)
C23 Sc2 C19 32.8(2)
C32 Sc2 C19 158.4(3)
C31 Sc2 C19 144.3(3)
C22 Sc2 C19 54.7(2)
N1 Sc2 C28 85.5(2)
N2 Sc2 C28 99.3(2)
C23 Sc2 C28 151.3(3)
C32 Sc2 C28 32.9(2)
C31 Sc2 C28 54.9(3)
C22 Sc2 C28 173.7(3)
C19 Sc2 C28 126.2(3)
N1 Sc2 C30 138.2(3)
N2 Sc2 C30 132.9(3)
C23 Sc2 C30 138.8(3)
C32 Sc2 C30 54.1(3)
C31 Sc2 C30 33.4(3)
C22 Sc2 C30 119.5(3)
C19 Sc2 C30 113.3(3)
C28 Sc2 C30 54.2(3)
N1 Sc2 C29 115.1(3)
N2 Sc2 C29 132.0(2)
C23 Sc2 C29 137.8(3)
C32 Sc2 C29 54.4(3)
C31 Sc2 C29 55.0(3)
C22 Sc2 C29 141.9(3)
C19 Sc2 C29 105.0(3)
C28 Sc2 C29 32.9(3)
C30 Sc2 C29 32.5(3)
N1 Sc2 C20 130.6(3)
N2 Sc2 C20 136.3(2)
C23 Sc2 C20 53.5(3)
C32 Sc2 C20 139.8(3)
C31 Sc2 C20 112.9(3)
C22 Sc2 C20 53.9(3)
C19 Sc2 C20 32.3(2)
C28 Sc2 C20 122.8(3)
C30 Sc2 C20 85.8(3)
C29 Sc2 C20 91.2(3)
N1 Sc2 C21 132.5(3)
N2 Sc2 C21 115.6(3)
C23 Sc2 C21 53.9(3)
C32 Sc2 C21 134.0(3)
C31 Sc2 C21 101.4(3)
C22 Sc2 C21 32.5(3)
C19 Sc2 C21 54.0(3)
C28 Sc2 C21 141.6(3)
C30 Sc2 C21 88.9(3)
C29 Sc2 C21 109.7(3)
C20 Sc2 C21 32.4(3)
N2 N1 Sc2 73.1(4)
N2 N1 Sc1 72.1(4)
Sc2 N1 Sc1 145.3(3)
N1 N2 Sc1 74.0(4)
N1 N2 Sc2 72.8(4)
Sc1 N2 Sc2 146.8(3)
C5 C1 C2 106.1(7)
C5 C1 C6 127.1(8)
C2 C1 C6 126.6(8)
C5 C1 Sc1 72.5(4)
C2 C1 Sc1 74.5(4)
C6 C1 Sc1 121.2(5)
C3 C2 C1 108.5(7)
C3 C2 C7 127.6(9)
C1 C2 C7 123.2(8)
C3 C2 Sc1 75.9(5)
C1 C2 Sc1 72.0(4)
C7 C2 Sc1 125.2(5)
C2 C3 C4 107.4(7)
C2 C3 C8 127.3(8)
C4 C3 C8 124.8(7)
C2 C3 Sc1 72.1(4)
C4 C3 Sc1 70.9(5)
C8 C3 Sc1 128.9(6)
C5 C4 C3 108.5(7)
C5 C4 C9 126.6(8)
C3 C4 C9 124.7(8)
C5 C4 Sc1 72.5(4)
C3 C4 Sc1 76.4(5)
C9 C4 Sc1 121.4(6)
C4 C5 C1 109.4(7)
C4 C5 Sc1 75.1(5)
C1 C5 Sc1 74.3(4)
C14 C10 C11 107.0(7)
C14 C10 C15 127.4(7)
C11 C10 C15 125.5(7)
C14 C10 Sc1 71.3(4)
C11 C10 Sc1 75.7(4)
C15 C10 Sc1 120.9(5)
C10 C11 C12 107.4(7)
C10 C11 C16 125.1(8)
C12 C11 C16 126.6(8)
C10 C11 Sc1 72.0(4)
C12 C11 Sc1 72.5(5)
C16 C11 Sc1 129.6(6)
C13 C12 C11 107.3(7)
C13 C12 C17 125.1(8)
C11 C12 C17 127.1(8)
C13 C12 Sc1 71.3(5)
C11 C12 Sc1 74.9(5)
C17 C12 Sc1 125.6(6)
C14 C13 C12 109.0(7)
C14 C13 C18 127.7(7)
C12 C13 C18 123.1(7)
C14 C13 Sc1 73.4(4)
C12 C13 Sc1 76.2(5)
C18 C13 Sc1 121.3(5)
C13 C14 C10 109.3(7)
C13 C14 Sc1 74.3(4)
C10 C14 Sc1 75.7(4)
C23 C19 C20 107.0(7)
C23 C19 C24 126.6(7)
C20 C19 C24 126.4(7)
C23 C19 Sc2 71.1(4)
C20 C19 Sc2 76.1(4)
C24 C19 Sc2 119.7(5)
C19 C20 C21 108.7(7)
C19 C20 C25 122.6(8)
C21 C20 C25 127.5(8)
C19 C20 Sc2 71.6(4)
C21 C20 Sc2 74.4(5)
C25 C20 Sc2 130.1(5)
C22 C21 C20 106.7(7)
C22 C21 C26 125.0(8)
C20 C21 C26 127.9(8)
C22 C21 Sc2 70.0(4)
C20 C21 Sc2 73.3(5)
C26 C21 Sc2 127.4(5)
C23 C22 C21 107.7(7)
C23 C22 C27 126.9(8)
C21 C22 C27 125.2(8)
C23 C22 Sc2 71.9(4)
C21 C22 Sc2 77.4(5)
C27 C22 Sc2 119.8(5)
C19 C23 C22 110.0(7)
C19 C23 Sc2 76.1(4)
C22 C23 Sc2 75.0(5)
C32 C28 C29 107.2(7)
C32 C28 C33 127.8(7)
C29 C28 C33 124.9(8)
C32 C28 Sc2 71.7(4)
C29 C28 Sc2 74.9(4)
C33 C28 Sc2 122.2(6)
C30 C29 C28 107.4(7)
C30 C29 C34 126.9(8)
C28 C29 C34 125.3(8)
C30 C29 Sc2 73.5(5)
C28 C29 Sc2 72.2(4)
C34 C29 Sc2 125.8(6)
C29 C30 C31 108.0(7)
C29 C30 C35 127.4(9)
C31 C30 C35 123.8(8)
C29 C30 Sc2 74.0(5)
C31 C30 Sc2 70.8(4)
C35 C30 Sc2 128.6(6)
C32 C31 C30 107.1(7)
C32 C31 C36 126.7(8)
C30 C31 C36 126.1(8)
C32 C31 Sc2 73.2(4)
C30 C31 Sc2 75.8(4)
C36 C31 Sc2 120.0(5)
C31 C32 C28 110.4(7)
C31 C32 Sc2 74.2(4)
C28 C32 Sc2 75.4(4)
O1 Sc3 C50 94.6(2)
O1 Sc3 C46 86.2(2)
C50 Sc3 C46 33.2(3)
O1 Sc3 C41 139.1(3)
C50 Sc3 C41 114.5(3)
C46 Sc3 C41 133.7(3)
O1 Sc3 C37 108.0(3)
C50 Sc3 C37 118.1(3)
C46 Sc3 C37 150.6(3)
C41 Sc3 C37 33.5(3)
O1 Sc3 C38 85.8(2)
C50 Sc3 C38 145.6(3)
C46 Sc3 C38 171.6(3)
C41 Sc3 C38 53.9(3)
C37 Sc3 C38 32.4(3)
O1 Sc3 C39 96.8(3)
C50 Sc3 C39 167.9(3)
C46 Sc3 C39 152.0(3)
C41 Sc3 C39 53.6(3)
C37 Sc3 C39 54.0(3)
C38 Sc3 C39 32.3(3)
O1 Sc3 C49 127.3(2)
C50 Sc3 C49 33.1(2)
C46 Sc3 C49 54.3(3)
C41 Sc3 C49 83.2(3)
C37 Sc3 C49 97.9(3)
C38 Sc3 C49 130.2(3)
C39 Sc3 C49 134.9(3)
O1 Sc3 C47 110.7(2)
C50 Sc3 C47 54.1(3)
C46 Sc3 C47 32.1(3)
C41 Sc3 C47 109.6(3)
C37 Sc3 C47 141.0(3)
C38 Sc3 C47 155.4(3)
C39 Sc3 C47 124.5(3)
C49 Sc3 C47 53.6(3)
O1 Sc3 C40 129.1(3)
C50 Sc3 C40 136.2(3)
C46 Sc3 C40 133.9(3)
C41 Sc3 C40 32.5(3)
C37 Sc3 C40 55.0(3)
C38 Sc3 C40 54.1(3)
C39 Sc3 C40 32.6(3)
C49 Sc3 C40 103.4(3)
C47 Sc3 C40 101.8(3)
O1 Sc3 C48 139.6(2)
C50 Sc3 C48 53.5(3)
C46 Sc3 C48 53.4(3)
C41 Sc3 C48 81.0(3)
C37 Sc3 C48 109.1(3)
C38 Sc3 C48 134.6(3)
C39 Sc3 C48 117.8(3)
C49 Sc3 C48 31.4(2)
C47 Sc3 C48 32.5(2)
C40 Sc3 C48 86.1(3)
O1 Sc4 C59 95.7(3)
O1 Sc4 C67 124.4(3)
C59 Sc4 C67 139.6(3)
O1 Sc4 C55 85.2(2)
C59 Sc4 C55 33.6(3)
C67 Sc4 C55 135.1(3)
O1 Sc4 C68 141.8(3)
C59 Sc4 C68 115.5(3)
C67 Sc4 C68 32.6(3)
C55 Sc4 C68 132.9(3)
O1 Sc4 C64 114.4(3)
C59 Sc4 C64 115.6(3)
C67 Sc4 C64 54.9(3)
C55 Sc4 C64 147.8(3)
C68 Sc4 C64 33.1(3)
O1 Sc4 C66 93.1(3)
C59 Sc4 C66 169.8(3)
C67 Sc4 C66 32.6(3)
C55 Sc4 C66 153.3(3)
C68 Sc4 C66 54.4(3)
C64 Sc4 C66 55.5(3)
O1 Sc4 C65 87.8(3)
C59 Sc4 C65 142.2(3)
C67 Sc4 C65 54.0(3)
C55 Sc4 C65 170.9(3)
C68 Sc4 C65 54.2(3)
C64 Sc4 C65 33.4(3)
C66 Sc4 C65 32.9(3)
O1 Sc4 C58 127.7(3)
C59 Sc4 C58 32.2(3)
C67 Sc4 C58 107.9(3)
C55 Sc4 C58 54.3(3)
C68 Sc4 C58 84.3(3)
C64 Sc4 C58 94.2(3)
C66 Sc4 C58 138.3(3)
C65 Sc4 C58 127.5(3)
O1 Sc4 C56 110.0(2)
C59 Sc4 C56 54.8(3)
C67 Sc4 C56 101.8(3)
C55 Sc4 C56 33.3(2)
C68 Sc4 C56 106.0(3)
C64 Sc4 C56 135.4(3)
C66 Sc4 C56 126.4(3)
C65 Sc4 C56 155.8(3)
C58 Sc4 C56 53.8(3)
O1 Sc4 C57 139.2(3)
C59 Sc4 C57 53.1(3)
C67 Sc4 C57 88.9(3)
C55 Sc4 C57 54.1(3)
C68 Sc4 C57 78.9(3)
C64 Sc4 C57 103.7(3)
C66 Sc4 C57 121.3(3)
C65 Sc4 C57 133.0(3)
C58 Sc4 C57 31.2(2)
C56 Sc4 C57 32.7(2)
Sc3 O1 Sc4 174.0(3)
C38 C37 C41 106.4(7)
C38 C37 C42 127.6(8)
C41 C37 C42 125.6(8)
C38 C37 Sc3 74.8(5)
C41 C37 Sc3 73.1(5)
C42 C37 Sc3 122.9(6)
C37 C38 C39 109.1(7)
C37 C38 C43 126.8(8)
C39 C38 C43 124.0(8)
C37 C38 Sc3 72.8(5)
C39 C38 Sc3 74.3(4)
C43 C38 Sc3 122.3(5)
C38 C39 C40 109.1(8)
C38 C39 C44 126.9(8)
C40 C39 C44 123.1(9)
C38 C39 Sc3 73.4(4)
C40 C39 Sc3 74.5(5)
C44 C39 Sc3 126.5(5)
C41 C40 C39 105.6(8)
C41 C40 C45 128.1(8)
C39 C40 C45 126.1(8)
C41 C40 Sc3 71.2(5)
C39 C40 Sc3 72.9(5)
C45 C40 Sc3 124.7(6)
C40 C41 C37 109.7(8)
C40 C41 Sc3 76.2(5)
C37 C41 Sc3 73.4(5)
C47 C46 C50 108.7(7)
C47 C46 C51 127.2(8)
C50 C46 C51 123.9(8)
C47 C46 Sc3 76.6(5)
C50 C46 Sc3 72.7(4)
C51 C46 Sc3 120.4(5)
C46 C47 C48 107.7(7)
C46 C47 C52 127.9(8)
C48 C47 C52 123.8(8)
C46 C47 Sc3 71.3(5)
C48 C47 Sc3 76.2(5)
C52 C47 Sc3 125.5(5)
C49 C48 C47 107.7(7)
C49 C48 C53 127.3(7)
C47 C48 C53 124.4(8)
C49 C48 Sc3 71.5(4)
C47 C48 Sc3 71.3(4)
C53 C48 Sc3 129.6(5)
C48 C49 C50 108.1(7)
C48 C49 C54 126.3(7)
C50 C49 C54 125.1(7)
C48 C49 Sc3 77.1(4)
C50 C49 Sc3 70.4(4)
C54 C49 Sc3 124.8(5)
C46 C50 C49 107.8(7)
C46 C50 Sc3 74.2(4)
C49 C50 Sc3 76.5(4)
C59 C55 C56 106.4(7)
C59 C55 C60 128.5(8)
C56 C55 C60 125.0(7)
C59 C55 Sc4 71.5(4)
C56 C55 Sc4 75.5(4)
C60 C55 Sc4 121.0(5)
C55 C56 C57 106.6(7)
C55 C56 C61 126.9(8)
C57 C56 C61 126.2(8)
C55 C56 Sc4 71.2(4)
C57 C56 Sc4 76.0(4)
C61 C56 Sc4 122.6(5)
C58 C57 C56 108.0(7)
C58 C57 C62 128.5(8)
C56 C57 C62 123.0(8)
C58 C57 Sc4 71.5(4)
C56 C57 Sc4 71.3(4)
C62 C57 Sc4 129.0(6)
C59 C58 C57 109.4(7)
C59 C58 C63 125.5(8)
C57 C58 C63 124.8(8)
C59 C58 Sc4 70.3(4)
C57 C58 Sc4 77.3(4)
C63 C58 Sc4 123.7(5)
C58 C59 C55 109.5(8)
C58 C59 Sc4 77.5(5)
C55 C59 Sc4 74.9(4)
C68 C64 C65 105.3(8)
C68 C64 C69 129.2(9)
C65 C64 C69 125.2(9)
C68 C64 Sc4 73.1(5)
C65 C64 Sc4 73.5(5)
C69 C64 Sc4 123.2(6)
C66 C65 C64 109.2(8)
C66 C65 C70 124.3(10)
C64 C65 C70 126.5(10)
C66 C65 Sc4 73.4(5)
C64 C65 Sc4 73.1(5)
C70 C65 Sc4 121.1(6)
C67 C66 C65 106.6(8)
C67 C66 C71 127.3(9)
C65 C66 C71 125.8(8)
C67 C66 Sc4 72.5(5)
C65 C66 Sc4 73.7(5)
C71 C66 Sc4 124.5(6)
C68 C67 C66 109.7(8)
C68 C67 C72 125.5(8)
C66 C67 C72 124.6(8)
C68 C67 Sc4 74.4(5)
C66 C67 Sc4 74.8(5)
C72 C67 Sc4 122.0(6)
C67 C68 C64 109.2(8)
C67 C68 Sc4 73.0(5)
C64 C68 Sc4 73.9(5)

loop_
_geom_bond_atom_site_label_1
_geom_bond_atom_site_label_2
_geom_bond_distance
Sc1 Cnt1 2.199
Sc1 Cnt2 2.199
Sc2 Cnt3 2.199
Sc2 Cnt4 2.185
Sc3 Cnt5 2.207
Sc3 Cnt6 2.220
Sc4 Cnt7 2.210
Sc4 Cnt8 2.182
Sc1 N2 2.180(6)
Sc1 N1 2.201(6)
Sc1 C14 2.453(7)
Sc1 C5 2.463(7)
Sc1 C13 2.464(8)
Sc1 C1 2.487(7)
Sc1 C4 2.496(8)
Sc1 C10 2.508(7)
Sc1 C2 2.520(7)
Sc1 C12 2.525(9)
Sc1 C11 2.556(8)
Sc1 C3 2.569(8)
Sc2 N1 2.181(6)
Sc2 N2 2.184(6)
Sc2 C23 2.432(8)
Sc2 C32 2.450(7)
Sc2 C31 2.462(7)
Sc2 C22 2.471(8)
Sc2 C19 2.494(7)
Sc2 C28 2.497(7)
Sc2 C30 2.526(8)
Sc2 C29 2.532(8)
Sc2 C20 2.551(8)
Sc2 C21 2.566(8)
N1 N2 1.277(8)
C1 C5 1.416(10)
C1 C2 1.445(12)
C1 C6 1.506(10)
C2 C3 1.403(12)
C2 C7 1.503(11)
C3 C4 1.427(11)
C3 C8 1.501(11)
C4 C5 1.388(10)
C4 C9 1.508(11)
C10 C14 1.409(10)
C10 C11 1.411(11)
C10 C15 1.511(11)
C11 C12 1.428(12)
C11 C16 1.501(12)
C12 C13 1.397(11)
C12 C17 1.521(11)
C13 C14 1.368(10)
C13 C18 1.551(11)
C19 C23 1.392(10)
C19 C20 1.404(11)
C19 C24 1.520(10)
C20 C21 1.426(11)
C20 C25 1.523(11)
C21 C22 1.414(11)
C21 C26 1.485(11)
C22 C23 1.394(11)
C22 C27 1.515(11)
C28 C32 1.403(11)
C28 C29 1.426(11)
C28 C33 1.501(11)
C29 C30 1.416(12)
C29 C34 1.496(11)
C30 C31 1.434(11)
C30 C35 1.505(11)
C31 C32 1.380(11)
C31 C36 1.506(11)
Sc3 O1 1.911(5)
Sc3 C50 2.457(7)
Sc3 C46 2.476(8)
Sc3 C41 2.485(8)
Sc3 C37 2.490(9)
Sc3 C38 2.516(8)
Sc3 C39 2.527(8)
Sc3 C49 2.536(7)
Sc3 C47 2.543(8)
Sc3 C40 2.549(9)
Sc3 C48 2.607(8)
Sc4 O1 1.924(5)
Sc4 C59 2.435(8)
Sc4 C67 2.469(9)
Sc4 C55 2.479(7)
Sc4 C68 2.486(9)
Sc4 C64 2.496(8)
Sc4 C66 2.498(8)
Sc4 C65 2.502(8)
Sc4 C58 2.526(8)
Sc4 C56 2.536(7)
Sc4 C57 2.598(8)
C37 C38 1.396(11)
C37 C41 1.432(12)
C37 C42 1.485(11)
C38 C39 1.402(12)
C38 C43 1.522(11)
C39 C40 1.426(12)
C39 C44 1.525(12)
C40 C41 1.412(11)
C40 C45 1.502(12)
C46 C47 1.391(11)
C46 C50 1.409(11)
C46 C51 1.520(11)
C47 C48 1.443(11)
C47 C52 1.508(11)
C48 C49 1.393(11)
C48 C53 1.499(11)
C49 C50 1.426(11)
C49 C54 1.510(11)
C55 C59 1.420(11)
C55 C56 1.436(11)
C55 C60 1.509(11)
C56 C57 1.446(11)
C56 C61 1.512(11)
C57 C58 1.382(11)
C57 C62 1.498(12)
C58 C59 1.380(11)
C58 C63 1.533(11)
C64 C68 1.419(12)
C64 C65 1.437(13)
C64 C69 1.486(13)
C65 C66 1.417(12)
C65 C70 1.512(12)
C66 C67 1.396(12)
C66 C71 1.493(12)
C67 C68 1.389(12)
C67 C72 1.539(11)
